data_1570995
loop_
_publ_author_name
'Scaccaglia, Mirco'
'Birbaumer, Michael P.'
'Pinelli, Silvana'
'Pelosi, Giorgio'
'Frei, Angelo'

_publ_section_title
;
 Discovery of antibacterial manganese(i) tricarbonyl complexes through
 combinatorial chemistry.
;
_journal_issue 11
_journal_name_full 'Chemical science'
_journal_page_first 3907
_journal_page_last 3919
_journal_paper_doi 10.1039/d3sc05326a
_journal_volume 15
_journal_year 2024
_chemical_absolute_configuration ad
_chemical_formula_moiety 'C32 H30 Mn N4 O7, C F3 O3 S'
_chemical_formula_sum 'C33 H30 F3 Mn N4 O10 S'
_chemical_formula_weight 786.61
_space_group_crystal_system monoclinic
_space_group_IT_number 9
_space_group_name_Hall 'C -2yc'
_space_group_name_H-M_alt 'C 1 c 1'
_atom_sites_solution_hydrogens geom
_atom_sites_solution_primary dual
_audit_creation_date 2023-07-07
_audit_creation_method
;
Olex2 1.5
(compiled 2023.03.06 svn.rbb2c1857 for OlexSys, GUI svn.r6748)
;
_audit_update_record
;
2023-07-07 deposited with the CCDC.	2024-01-24 downloaded from the CCDC.
;
_cell_angle_alpha 90
_cell_angle_beta 123.873(5)
_cell_angle_gamma 90
_cell_formula_units_Z 4
_cell_length_a 20.9009(7)
_cell_length_b 15.2585(3)
_cell_length_c 13.0302(4)
_cell_measurement_reflns_used 18443
_cell_measurement_temperature 200.00(10)
_cell_measurement_theta_max 77.5760
_cell_measurement_theta_min 3.7680
_cell_volume 3450.2(3)
_computing_cell_refinement 'CrysAlisPro 1.171.42.49 (Rigaku OD, 2022)'
_computing_data_collection 'CrysAlisPro 1.171.42.49 (Rigaku OD, 2022)'
_computing_data_reduction 'CrysAlisPro 1.171.42.49 (Rigaku OD, 2022)'
_computing_molecular_graphics 'Olex2 1.5 (Dolomanov et al., 2009)'
_computing_publication_material 'Olex2 1.5 (Dolomanov et al., 2009)'
_computing_structure_refinement 'XL  (Sheldrick, 2008)'
_computing_structure_solution 'SHELXT 2018/2 (Sheldrick, 2018)'
_diffrn_ambient_environment N~2~
_diffrn_ambient_temperature 200.00(10)
_diffrn_detector 'CCD plate'
_diffrn_measured_fraction_theta_full 0.999
_diffrn_measured_fraction_theta_max 0.998
_diffrn_measurement_details
;
List of Runs (angles in degrees, time in seconds):

  # Type    Start    End  Width  t~exp~   \w     \q     \k     \f   Frames
#--------------------------------------------------------------------------
  1  \w     38.75 158.75   0.80   10.00    --   67.99  59.25  69.92  150
  2  \w    151.31 275.31   0.80   16.00    -- -112.99 -59.25 -19.92  155
  3  \w    151.31 275.31   0.80   16.00    -- -112.99 -59.25-147.92  155
  4  \w    245.71 320.11   0.80   16.00    -- -112.99  94.56-142.84   93
  5  \f   -339.92  20.08   0.80   14.00 -68.94 -97.99 -59.25    --   450
  6  \w     -7.26  88.74   0.80    8.00    --   42.50 -89.85  72.66  120
  7  \w    151.31 275.31   0.80   16.00    -- -112.99 -59.25  52.08  155
  8  \w    151.31 275.31   0.80   16.00    -- -112.99 -59.25 -83.92  155
  9  \w    151.31 275.31   0.80   16.00    -- -112.99 -59.25 148.08  155
 10  \w     -1.74 118.26   0.80    8.00    --   27.50  59.25 -20.08  150
 11  \w     13.26 133.26   0.80    8.00    --   42.50  59.25-140.08  150
 12  \w    200.08 326.48   0.80   16.00    -- -112.99  89.85 127.34  158
 13  \w    166.31 290.31   0.80   14.00    --  -97.99 -59.25 110.08  155
 14  \w     -1.74 118.26   0.80    8.00    --   27.50  59.25 159.92  150
 15  \w    200.08 326.48   0.80   16.00    -- -112.99  89.85  31.33  158
 16  \w     38.75 158.75   0.80   10.00    --   67.99  59.25 -20.08  150
 17  \w    151.31 275.31   0.80   16.00    -- -112.99 -59.25-179.92  155
 18  \w    151.31 275.31   0.80   16.00    -- -112.99 -59.25  84.08  155
 19  \w     -7.26  88.74   0.80    8.00    --   42.50 -89.85  32.66  120
 20  \w    151.31 275.31   0.80   16.00    -- -112.99 -59.25  20.08  155
 21  \w    151.31 275.31   0.80   16.00    -- -112.99 -59.25 -51.92  155
 22  \f   -339.92  20.08   0.80   12.00 -53.94 -82.99 -59.25    --   450
;
_diffrn_measurement_device 'abstract diffractometer'
_diffrn_measurement_device_type 'Bruker D8 Venture'
_diffrn_measurement_method '\w and \f scans'
_diffrn_orient_matrix_type 'CrysAlisPro convention (1999,Acta A55,543-557)'
_diffrn_orient_matrix_UB_11 -0.0704256234
_diffrn_orient_matrix_UB_12 -0.0574788528
_diffrn_orient_matrix_UB_13 -0.0880703418
_diffrn_orient_matrix_UB_21 0.0393545091
_diffrn_orient_matrix_UB_22 -0.0788272457
_diffrn_orient_matrix_UB_23 0.0870690290
_diffrn_orient_matrix_UB_31 -0.0369878611
_diffrn_orient_matrix_UB_32 0.0257555859
_diffrn_orient_matrix_UB_33 0.0702826401
_diffrn_radiation_monochromator graphite
_diffrn_radiation_probe x-ray
_diffrn_radiation_type 'Cu K\a'
_diffrn_radiation_wavelength 1.54184
_diffrn_reflns_av_R_equivalents 0.0471
_diffrn_reflns_av_unetI/netI 0.0424
_diffrn_reflns_Laue_measured_fraction_full 0.999
_diffrn_reflns_Laue_measured_fraction_max 0.998
_diffrn_reflns_limit_h_max 25
_diffrn_reflns_limit_h_min -25
_diffrn_reflns_limit_k_max 18
_diffrn_reflns_limit_k_min -18
_diffrn_reflns_limit_l_max 15
_diffrn_reflns_limit_l_min -15
_diffrn_reflns_number 33427
_diffrn_reflns_point_group_measured_fraction_full 0.985
_diffrn_reflns_point_group_measured_fraction_max 0.982
_diffrn_reflns_theta_full 67.684
_diffrn_reflns_theta_max 70.058
_diffrn_reflns_theta_min 3.858
_diffrn_source 'fine-focus sealed X-ray tube'
_diffrn_source_type 'Enhance (Cu) X-ray Source'
_exptl_absorpt_coefficient_mu 4.380
_exptl_absorpt_correction_T_max 1.00000
_exptl_absorpt_correction_T_min 0.58660
_exptl_absorpt_correction_type multi-scan
_exptl_absorpt_process_details
;
CrysAlisPro 1.171.42.49 (Rigaku Oxford Diffraction, 2022)
Empirical absorption correction using spherical harmonics,
implemented in SCALE3 ABSPACK scaling algorithm.
;
_exptl_crystal_colour yellowish
_exptl_crystal_colour_modifier yellowish
_exptl_crystal_density_diffrn 1.514
_exptl_crystal_description prism
_exptl_crystal_F_000 1616
_exptl_crystal_size_max 0.3
_exptl_crystal_size_mid 0.3
_exptl_crystal_size_min 0.2
_refine_diff_density_max 0.226
_refine_diff_density_min -0.292
_refine_diff_density_rms 0.038
_refine_ls_abs_structure_details
;
 Flack x determined using 2761 quotients [(I+)-(I-)]/[(I+)+(I-)]
 (Parsons, Flack and Wagner, Acta Cryst. B69 (2013) 249-259).
;
_refine_ls_abs_structure_Flack -0.012(2)
_refine_ls_extinction_method none
_refine_ls_goodness_of_fit_ref 1.005
_refine_ls_hydrogen_treatment constr
_refine_ls_matrix_type full
_refine_ls_number_parameters 474
_refine_ls_number_reflns 6449
_refine_ls_number_restraints 2
_refine_ls_restrained_S_all 1.005
_refine_ls_R_factor_all 0.0305
_refine_ls_R_factor_gt 0.0290
_refine_ls_shift/su_max 0.000
_refine_ls_shift/su_mean 0.000
_refine_ls_structure_factor_coef Fsqd
_refine_ls_weighting_details 'w=1/[\s^2^(Fo^2^)+(0.0323P)^2^] where P=(Fo^2^+2Fc^2^)/3'
_refine_ls_weighting_scheme calc
_refine_ls_wR_factor_gt 0.0692
_refine_ls_wR_factor_ref 0.0703
_reflns_Friedel_coverage 0.964
_reflns_Friedel_fraction_full 0.972
_reflns_Friedel_fraction_max 0.965
_reflns_number_gt 6164
_reflns_number_total 6449
_reflns_threshold_expression 'I > 2\s(I)'
_cod_data_source_file d3sc05326a2.cif
_cod_data_source_block cu_c1_dmap_rd
_cod_depositor_comments 'Adding full bibliography for 1570994--1570996.cif.'
_cod_original_cell_volume 3450.2(2)
_cod_database_code 1570995
_shelx_shelxl_version_number 2019/1
_shelx_space_group_comment
;
The symmetry employed for this shelxl refinement is uniquely defined
by the following loop, which should always be used as a source of
symmetry information in preference to the above space-group names.
They are only intended as comments.
;
_olex2_refinement_description
;
1. Fixed Uiso
 At 1.2 times of:
  All C(H) groups
 At 1.5 times of:
  All C(H,H,H) groups
2.a Aromatic/amide H refined with riding coordinates:
 C00H(H00H), C00J(H00J), C00K(H00K), C00M(H00M), C00R(H00R), C00V(H00V),
 C00X(H00X), C00Z(H00Z), C011(H011), C013(H013), C014(H014), C017(H017),
 C018(H018), C019(H019), C01B(H01D)
2.b Idealised Me refined as rotating group:
 C01A(H01A,H01B,H01C), C01C(H01E,H01F,H01G), C01D(H01H,H01I,H01J), C01E(H01K,
 H01L,H01M), C01G(H01N,H01O,H01P)
;
_olex2_submission_special_instructions 'No special instructions were received'
_oxdiff_exptl_absorpt_empirical_details
;
Empirical correction (ABSPACK) includes:
- Absorption correction using spherical harmonics
- Frame scaling
- Detector area scaling
;
_oxdiff_exptl_absorpt_empirical_full_max 1.606
_oxdiff_exptl_absorpt_empirical_full_min 0.719

loop_
_space_group_symop_operation_xyz
'x, y, z'
'x, -y, z+1/2'
'x+1/2, y+1/2, z'
'x+1/2, -y+1/2, z+1/2'

loop_
_atom_site_label
_atom_site_type_symbol
_atom_site_fract_x
_atom_site_fract_y
_atom_site_fract_z
_atom_site_U_iso_or_equiv
_atom_site_adp_type
_atom_site_occupancy
_atom_site_site_symmetry_order
_atom_site_calc_flag
_atom_site_refinement_flags_posn
_atom_site_refinement_flags_adp
_atom_site_refinement_flags_occupancy
_atom_site_disorder_assembly
_atom_site_disorder_group
Mn01 Mn 0.55638(2) 0.53867(3) 0.55637(3) 0.02827(11) Uani 1 1 d . . . . .
S002 S 0.18920(5) 0.53915(6) 0.50967(8) 0.0446(2) Uani 1 1 d . . . . .
O003 O 0.70134(15) 0.60256(19) 0.5936(3) 0.0547(7) Uani 1 1 d . . . . .
O004 O 0.33118(15) 0.16992(17) 0.2804(3) 0.0527(7) Uani 1 1 d . . . . .
O005 O 0.58178(16) 0.40445(18) 0.4203(3) 0.0518(6) Uani 1 1 d . . . . .
N006 N 0.52477(14) 0.63576(16) 0.6369(2) 0.0284(5) Uani 1 1 d . . . . .
O007 O 0.89575(14) 0.61694(17) 0.9335(3) 0.0506(6) Uani 1 1 d . . . . .
O008 O 0.47013(15) 0.17635(15) 0.4729(3) 0.0490(6) Uani 1 1 d . . . . .
N009 N 0.49350(15) 0.61513(17) 0.3977(2) 0.0334(5) Uani 1 1 d . . . . .
O00A O 0.16892(18) 0.62873(18) 0.4750(3) 0.0616(8) Uani 1 1 d . . . . .
N00B N 0.45325(14) 0.49020(16) 0.5158(2) 0.0302(5) Uani 1 1 d . . . . .
O00C O 0.64309(18) 0.43212(19) 0.7843(3) 0.0621(8) Uani 1 1 d . . . . .
O00D O 0.82585(19) 0.5585(2) 0.9975(4) 0.0734(10) Uani 1 1 d . . . . .
C00E C 0.64306(17) 0.72465(19) 0.7465(3) 0.0311(6) Uani 1 1 d . . . . .
F00F F 0.1270(2) 0.39306(19) 0.3907(3) 0.1012(12) Uani 1 1 d . . . . .
O00G O 0.26022(18) 0.5135(3) 0.5291(4) 0.0842(12) Uani 1 1 d . . . . .
C00H C 0.70047(18) 0.6658(2) 0.8253(3) 0.0336(6) Uani 1 1 d . . . . .
H00H H 0.687977 0.615250 0.853285 0.040 Uiso 1 1 calc R U . . .
C00I C 0.56122(17) 0.70861(19) 0.7020(3) 0.0317(6) Uani 1 1 d . . . . .
C00J C 0.66299(19) 0.8015(2) 0.7132(3) 0.0362(7) Uani 1 1 d . . . . .
H00J H 0.624288 0.843415 0.662679 0.043 Uiso 1 1 calc R U . . .
C00K C 0.4493(2) 0.7582(2) 0.6944(3) 0.0385(7) Uani 1 1 d . . . . .
H00K H 0.423600 0.800800 0.712140 0.046 Uiso 1 1 calc R U . . .
O00L O 0.1763(2) 0.5079(2) 0.5997(3) 0.0750(9) Uani 1 1 d . . . . .
C00M C 0.41233(18) 0.6822(2) 0.6316(3) 0.0371(7) Uani 1 1 d . . . . .
H00M H 0.361069 0.670546 0.607449 0.045 Uiso 1 1 calc R U . . .
C00N C 0.3553(2) 0.2511(2) 0.3339(3) 0.0405(8) Uani 1 1 d . . . . .
C00O C 0.41812(18) 0.4092(2) 0.4538(3) 0.0324(6) Uani 1 1 d . . . . .
N00P N 0.34676(19) 0.7798(2) 0.0998(3) 0.0484(7) Uani 1 1 d . . . . .
C00Q C 0.77612(18) 0.6808(2) 0.8632(3) 0.0353(7) Uani 1 1 d . . . . .
C00R C 0.46285(18) 0.3329(2) 0.4972(3) 0.0340(6) Uani 1 1 d . . . . .
H00R H 0.514567 0.335449 0.567174 0.041 Uiso 1 1 calc R U . . .
C00S C 0.45112(18) 0.6233(2) 0.6046(3) 0.0315(6) Uani 1 1 d . . . . .
F00T F 0.1220(3) 0.4993(3) 0.2772(3) 0.1136(14) Uani 1 1 d . . . . .
F00U F 0.04710(17) 0.4984(3) 0.3374(4) 0.1078(13) Uani 1 1 d . . . . .
C00V C 0.3815(2) 0.6355(2) 0.1916(3) 0.0371(7) Uani 1 1 d . . . . .
H00V H 0.337644 0.609924 0.120677 0.045 Uiso 1 1 calc R U . . .
C00W C 0.43178(19) 0.2540(2) 0.4384(3) 0.0377(7) Uani 1 1 d . . . . .
C00X C 0.43005(19) 0.5854(2) 0.2925(3) 0.0343(6) Uani 1 1 d . . . . .
H00X H 0.418256 0.524816 0.288443 0.041 Uiso 1 1 calc R U . . .
C00Y C 0.3970(2) 0.7263(2) 0.1931(3) 0.0376(7) Uani 1 1 d . . . . .
C00Z C 0.34272(19) 0.4059(2) 0.3517(3) 0.0378(7) Uani 1 1 d . . . . .
H00Z H 0.312204 0.457582 0.322896 0.045 Uiso 1 1 calc R U . . .
C010 C 0.6097(2) 0.4742(2) 0.6969(3) 0.0384(7) Uani 1 1 d . . . . .
C011 C 0.5242(2) 0.7706(2) 0.7306(3) 0.0382(7) Uani 1 1 d . . . . .
H011 H 0.551144 0.821821 0.775576 0.046 Uiso 1 1 calc R U . . .
C012 C 0.8340(2) 0.6121(2) 0.9390(3) 0.0432(8) Uani 1 1 d . . . . .
C013 C 0.79533(19) 0.7564(2) 0.8268(3) 0.0369(7) Uani 1 1 d . . . . .
H013 H 0.847074 0.766188 0.852170 0.044 Uiso 1 1 calc R U . . .
C014 C 0.7389(2) 0.8175(2) 0.7533(3) 0.0397(7) Uani 1 1 d . . . . .
H014 H 0.752062 0.870204 0.730443 0.048 Uiso 1 1 calc R U . . .
C015 C 0.64558(19) 0.5830(2) 0.5842(3) 0.0370(7) Uani 1 1 d . . . . .
C016 C 0.56992(18) 0.4548(2) 0.4724(3) 0.0352(7) Uani 1 1 d . . . . .
C017 C 0.41489(18) 0.5419(2) 0.5399(3) 0.0330(7) Uani 1 1 d . . . . .
H017 H 0.364191 0.527385 0.516191 0.040 Uiso 1 1 calc R U . . .
C018 C 0.5109(2) 0.7001(2) 0.3949(3) 0.0391(7) Uani 1 1 d . . . . .
H018 H 0.557136 0.722526 0.465120 0.047 Uiso 1 1 calc R U . . .
C019 C 0.4666(2) 0.7559(2) 0.2982(3) 0.0426(8) Uani 1 1 d . . . . .
H019 H 0.482796 0.814713 0.302095 0.051 Uiso 1 1 calc R U . . .
C01A C 0.3629(3) 0.8726(3) 0.1029(5) 0.0628(11) Uani 1 1 d . . . . .
H01A H 0.366287 0.899884 0.173831 0.094 Uiso 1 1 calc R U . . .
H01B H 0.321459 0.900405 0.026426 0.094 Uiso 1 1 calc R U . . .
H01C H 0.411939 0.880302 0.110425 0.094 Uiso 1 1 calc R U . . .
C01B C 0.3119(2) 0.3261(2) 0.2915(3) 0.0412(8) Uani 1 1 d . . . . .
H01D H 0.260440 0.323777 0.220721 0.049 Uiso 1 1 calc R U . . .
C01C C 0.2710(2) 0.7490(3) 0.0016(4) 0.0556(10) Uani 1 1 d . . . . .
H01E H 0.276421 0.696599 -0.036440 0.083 Uiso 1 1 calc R U . . .
H01F H 0.244616 0.794992 -0.061073 0.083 Uiso 1 1 calc R U . . .
H01G H 0.240821 0.734679 0.035886 0.083 Uiso 1 1 calc R U . . .
C01D C 0.2559(3) 0.1646(3) 0.1688(4) 0.0656(12) Uani 1 1 d . . . . .
H01H H 0.251374 0.207433 0.109082 0.098 Uiso 1 1 calc R U . . .
H01I H 0.217131 0.177203 0.186870 0.098 Uiso 1 1 calc R U . . .
H01J H 0.247528 0.105496 0.134081 0.098 Uiso 1 1 calc R U . . .
C01E C 0.5497(2) 0.1786(3) 0.5712(5) 0.0594(11) Uani 1 1 d . . . . .
H01K H 0.577064 0.218930 0.549805 0.089 Uiso 1 1 calc R U . . .
H01L H 0.571705 0.119749 0.584308 0.089 Uiso 1 1 calc R U . . .
H01M H 0.555030 0.198792 0.647012 0.089 Uiso 1 1 calc R U . . .
C01F C 0.1183(3) 0.4794(3) 0.3720(4) 0.0651(12) Uani 1 1 d . . . . .
C01G C 0.9523(3) 0.5483(3) 0.9966(5) 0.0675(13) Uani 1 1 d . . . . .
H01N H 0.929570 0.492011 0.956427 0.101 Uiso 1 1 calc R U . . .
H01O H 0.968559 0.545765 1.083075 0.101 Uiso 1 1 calc R U . . .
H01P H 0.996980 0.560652 0.992953 0.101 Uiso 1 1 calc R U . . .

loop_
_atom_site_aniso_label
_atom_site_aniso_U_11
_atom_site_aniso_U_22
_atom_site_aniso_U_33
_atom_site_aniso_U_23
_atom_site_aniso_U_13
_atom_site_aniso_U_12
Mn01 0.0285(2) 0.0272(2) 0.0305(2) -0.00139(19) 0.01737(19) -0.00011(18)
S002 0.0378(4) 0.0435(5) 0.0456(5) 0.0081(4) 0.0190(4) 0.0066(3)
O003 0.0438(14) 0.0694(18) 0.0619(17) -0.0168(14) 0.0362(13) -0.0165(13)
O004 0.0548(15) 0.0397(13) 0.0652(17) -0.0163(12) 0.0344(14) -0.0182(11)
O005 0.0560(15) 0.0489(14) 0.0601(16) -0.0178(12) 0.0384(14) -0.0025(12)
N006 0.0317(12) 0.0273(12) 0.0291(12) 0.0017(9) 0.0188(10) 0.0019(9)
O007 0.0396(13) 0.0458(14) 0.0651(17) 0.0117(12) 0.0283(13) 0.0085(10)
O008 0.0514(14) 0.0300(12) 0.0663(16) 0.0000(11) 0.0332(13) 0.0001(10)
N009 0.0383(14) 0.0303(12) 0.0344(13) 0.0002(10) 0.0219(12) -0.0024(10)
O00A 0.0662(18) 0.0454(15) 0.0563(17) 0.0068(12) 0.0237(15) 0.0066(13)
N00B 0.0324(12) 0.0279(12) 0.0316(12) 0.0018(10) 0.0186(11) -0.0007(10)
O00C 0.0673(18) 0.0520(16) 0.0451(15) 0.0145(12) 0.0177(14) 0.0119(14)
O00D 0.0650(19) 0.0612(19) 0.102(3) 0.0412(18) 0.0514(19) 0.0187(15)
C00E 0.0347(15) 0.0282(14) 0.0325(15) -0.0055(11) 0.0200(13) -0.0027(12)
F00F 0.108(3) 0.0510(15) 0.103(2) -0.0059(15) 0.033(2) -0.0180(15)
O00G 0.0446(17) 0.074(2) 0.130(3) 0.006(2) 0.047(2) 0.0077(15)
C00H 0.0393(16) 0.0286(15) 0.0342(15) -0.0021(12) 0.0212(14) -0.0052(12)
C00I 0.0339(15) 0.0298(15) 0.0305(14) 0.0019(11) 0.0174(13) 0.0006(11)
C00J 0.0381(16) 0.0283(15) 0.0397(17) 0.0001(12) 0.0201(14) 0.0000(12)
C00K 0.0438(18) 0.0350(17) 0.0429(18) -0.0002(13) 0.0280(16) 0.0070(13)
O00L 0.097(3) 0.072(2) 0.0624(19) 0.0203(16) 0.0483(19) 0.0114(19)
C00M 0.0344(16) 0.0412(17) 0.0400(17) 0.0039(13) 0.0234(14) 0.0046(13)
C00N 0.0459(18) 0.0378(18) 0.0475(19) -0.0097(14) 0.0320(17) -0.0148(14)
C00O 0.0359(15) 0.0309(15) 0.0354(15) -0.0014(12) 0.0230(13) -0.0058(12)
N00P 0.0602(19) 0.0391(16) 0.0525(17) 0.0139(13) 0.0354(16) 0.0130(13)
C00Q 0.0354(16) 0.0343(16) 0.0340(15) -0.0013(12) 0.0180(14) -0.0011(12)
C00R 0.0345(16) 0.0331(15) 0.0361(16) 0.0005(12) 0.0207(14) -0.0028(12)
C00S 0.0322(14) 0.0325(15) 0.0316(14) 0.0025(12) 0.0189(12) 0.0020(11)
F00T 0.174(4) 0.099(3) 0.0656(19) -0.0194(17) 0.066(2) -0.040(3)
F00U 0.0440(16) 0.118(3) 0.108(3) 0.020(2) 0.0096(16) -0.0127(16)
C00V 0.0414(17) 0.0368(17) 0.0361(16) 0.0001(13) 0.0233(15) 0.0004(13)
C00W 0.0438(18) 0.0300(15) 0.0487(18) 0.0002(13) 0.0316(16) -0.0049(13)
C00X 0.0410(16) 0.0293(15) 0.0363(16) -0.0018(12) 0.0239(14) -0.0022(12)
C00Y 0.0487(18) 0.0354(16) 0.0397(17) 0.0046(13) 0.0316(16) 0.0056(13)
C00Z 0.0356(16) 0.0373(17) 0.0409(18) 0.0039(13) 0.0216(15) -0.0015(13)
C010 0.0385(17) 0.0363(17) 0.0376(18) -0.0040(14) 0.0196(15) 0.0002(13)
C011 0.0455(18) 0.0318(16) 0.0407(17) -0.0032(13) 0.0262(15) 0.0012(13)
C012 0.0408(18) 0.0375(18) 0.0479(19) 0.0052(15) 0.0226(16) -0.0001(13)
C013 0.0359(16) 0.0353(16) 0.0401(17) -0.0032(13) 0.0216(14) -0.0070(13)
C014 0.0459(18) 0.0295(15) 0.0466(18) 0.0011(13) 0.0276(16) -0.0063(13)
C015 0.0400(18) 0.0366(16) 0.0376(16) -0.0074(13) 0.0236(15) -0.0035(13)
C016 0.0343(16) 0.0352(16) 0.0363(16) -0.0018(13) 0.0198(14) -0.0027(12)
C017 0.0321(15) 0.0337(16) 0.0348(15) 0.0014(12) 0.0197(13) -0.0016(12)
C018 0.0416(17) 0.0347(16) 0.0438(18) -0.0031(13) 0.0256(16) -0.0075(13)
C019 0.0534(19) 0.0304(16) 0.055(2) 0.0018(14) 0.0367(18) -0.0039(14)
C01A 0.076(3) 0.039(2) 0.083(3) 0.024(2) 0.051(3) 0.0152(19)
C01B 0.0374(17) 0.0456(19) 0.0398(18) -0.0029(14) 0.0210(15) -0.0110(14)
C01C 0.062(2) 0.058(2) 0.045(2) 0.0123(17) 0.0288(19) 0.0206(19)
C01D 0.058(2) 0.061(3) 0.069(3) -0.027(2) 0.030(2) -0.027(2)
C01E 0.057(2) 0.0386(18) 0.074(3) 0.0070(19) 0.031(2) 0.0120(17)
C01F 0.072(3) 0.050(2) 0.062(3) 0.005(2) 0.030(2) -0.012(2)
C01G 0.050(2) 0.054(2) 0.092(3) 0.016(2) 0.036(2) 0.0161(19)

loop_
_atom_type_symbol
_atom_type_description
_atom_type_scat_dispersion_real
_atom_type_scat_dispersion_imag
_atom_type_scat_source
C C 0.0181 0.0091 'International Tables Vol C Tables 4.2.6.8 and 6.1.1.4'
H H 0.0000 0.0000 'International Tables Vol C Tables 4.2.6.8 and 6.1.1.4'
F F 0.0727 0.0534 'International Tables Vol C Tables 4.2.6.8 and 6.1.1.4'
Mn Mn -0.5299 2.8052 'International Tables Vol C Tables 4.2.6.8 and 6.1.1.4'
N N 0.0311 0.0180 'International Tables Vol C Tables 4.2.6.8 and 6.1.1.4'
O O 0.0492 0.0322 'International Tables Vol C Tables 4.2.6.8 and 6.1.1.4'
S S 0.3331 0.5567 'International Tables Vol C Tables 4.2.6.8 and 6.1.1.4'

loop_
_geom_angle_atom_site_label_1
_geom_angle_atom_site_label_2
_geom_angle_atom_site_label_3
_geom_angle
_geom_angle_site_symmetry_1
_geom_angle_site_symmetry_3
_geom_angle_publ_flag
N009 Mn01 N006 84.37(10) . . ?
N00B Mn01 N006 78.88(10) . . ?
N00B Mn01 N009 87.43(10) . . ?
C010 Mn01 N006 93.73(13) . . ?
C010 Mn01 N009 178.04(14) . . ?
C010 Mn01 N00B 91.75(13) . . ?
C010 Mn01 C015 90.92(16) . . ?
C015 Mn01 N006 102.04(12) . . ?
C015 Mn01 N009 89.94(13) . . ?
C015 Mn01 N00B 177.12(14) . . ?
C016 Mn01 N006 172.47(12) . . ?
C016 Mn01 N009 91.18(13) . . ?
C016 Mn01 N00B 94.89(13) . . ?
C016 Mn01 C010 90.66(15) . . ?
C016 Mn01 C015 83.98(14) . . ?
O00A S002 C01F 103.50(19) . . ?
O00G S002 O00A 114.7(2) . . ?
O00G S002 O00L 115.0(2) . . ?
O00G S002 C01F 103.6(3) . . ?
O00L S002 O00A 115.0(2) . . ?
O00L S002 C01F 102.8(2) . . ?
C00N O004 C01D 116.9(3) . . ?
C00I N006 Mn01 131.6(2) . . ?
C00I N006 C00S 117.0(3) . . ?
C00S N006 Mn01 111.02(19) . . ?
C012 O007 C01G 116.0(3) . . ?
C00W O008 C01E 117.0(3) . . ?
C00X N009 Mn01 122.7(2) . . ?
C00X N009 C018 115.0(3) . . ?
C018 N009 Mn01 122.2(2) . . ?
C00O N00B Mn01 126.2(2) . . ?
C017 N00B Mn01 115.2(2) . . ?
C017 N00B C00O 118.3(3) . . ?
C00H C00E C00I 120.9(3) . . ?
C00H C00E C00J 119.3(3) . . ?
C00J C00E C00I 119.7(3) . . ?
C00E C00H H00H 120.0 . . ?
C00Q C00H C00E 120.0(3) . . ?
C00Q C00H H00H 120.0 . . ?
N006 C00I C00E 120.3(3) . . ?
N006 C00I C011 121.6(3) . . ?
C011 C00I C00E 118.1(3) . . ?
C00E C00J H00J 119.7 . . ?
C014 C00J C00E 120.6(3) . . ?
C014 C00J H00J 119.7 . . ?
C00M C00K H00K 120.9 . . ?
C011 C00K H00K 120.9 . . ?
C011 C00K C00M 118.3(3) . . ?
C00K C00M H00M 120.5 . . ?
C00S C00M C00K 118.9(3) . . ?
C00S C00M H00M 120.5 . . ?
O004 C00N C00W 114.7(3) . . ?
C01B C00N O004 125.1(3) . . ?
C01B C00N C00W 120.1(3) . . ?
C00R C00O N00B 118.2(3) . . ?
C00Z C00O N00B 121.5(3) . . ?
C00Z C00O C00R 120.3(3) . . ?
C00Y N00P C01A 120.9(3) . . ?
C00Y N00P C01C 121.1(3) . . ?
C01A N00P C01C 117.6(3) . . ?
C00H C00Q C012 117.6(3) . . ?
C00H C00Q C013 120.3(3) . . ?
C013 C00Q C012 122.0(3) . . ?
C00O C00R H00R 120.0 . . ?
C00W C00R C00O 120.0(3) . . ?
C00W C00R H00R 120.0 . . ?
N006 C00S C00M 123.6(3) . . ?
N006 C00S C017 115.6(3) . . ?
C00M C00S C017 120.9(3) . . ?
C00X C00V H00V 120.2 . . ?
C00X C00V C00Y 119.5(3) . . ?
C00Y C00V H00V 120.2 . . ?
O008 C00W C00N 115.7(3) . . ?
O008 C00W C00R 124.7(3) . . ?
C00R C00W C00N 119.6(3) . . ?
N009 C00X C00V 125.0(3) . . ?
N009 C00X H00X 117.5 . . ?
C00V C00X H00X 117.5 . . ?
N00P C00Y C00V 121.4(3) . . ?
N00P C00Y C019 123.0(3) . . ?
C019 C00Y C00V 115.6(3) . . ?
C00O C00Z H00Z 120.2 . . ?
C00O C00Z C01B 119.5(3) . . ?
C01B C00Z H00Z 120.2 . . ?
O00C C010 Mn01 178.7(3) . . ?
C00I C011 H011 119.7 . . ?
C00K C011 C00I 120.6(3) . . ?
C00K C011 H011 119.7 . . ?
O007 C012 C00Q 112.2(3) . . ?
O00D C012 O007 124.0(3) . . ?
O00D C012 C00Q 123.7(4) . . ?
C00Q C013 H013 120.1 . . ?
C014 C013 C00Q 119.9(3) . . ?
C014 C013 H013 120.1 . . ?
C00J C014 H014 120.1 . . ?
C013 C014 C00J 119.8(3) . . ?
C013 C014 H014 120.1 . . ?
O003 C015 Mn01 171.9(3) . . ?
O005 C016 Mn01 176.2(3) . . ?
N00B C017 C00S 118.2(3) . . ?
N00B C017 H017 120.9 . . ?
C00S C017 H017 120.9 . . ?
N009 C018 H018 117.7 . . ?
N009 C018 C019 124.6(3) . . ?
C019 C018 H018 117.7 . . ?
C00Y C019 H019 120.1 . . ?
C018 C019 C00Y 119.9(3) . . ?
C018 C019 H019 120.1 . . ?
N00P C01A H01A 109.5 . . ?
N00P C01A H01B 109.5 . . ?
N00P C01A H01C 109.5 . . ?
H01A C01A H01B 109.5 . . ?
H01A C01A H01C 109.5 . . ?
H01B C01A H01C 109.5 . . ?
C00N C01B C00Z 120.5(3) . . ?
C00N C01B H01D 119.8 . . ?
C00Z C01B H01D 119.8 . . ?
N00P C01C H01E 109.5 . . ?
N00P C01C H01F 109.5 . . ?
N00P C01C H01G 109.5 . . ?
H01E C01C H01F 109.5 . . ?
H01E C01C H01G 109.5 . . ?
H01F C01C H01G 109.5 . . ?
O004 C01D H01H 109.5 . . ?
O004 C01D H01I 109.5 . . ?
O004 C01D H01J 109.5 . . ?
H01H C01D H01I 109.5 . . ?
H01H C01D H01J 109.5 . . ?
H01I C01D H01J 109.5 . . ?
O008 C01E H01K 109.5 . . ?
O008 C01E H01L 109.5 . . ?
O008 C01E H01M 109.5 . . ?
H01K C01E H01L 109.5 . . ?
H01K C01E H01M 109.5 . . ?
H01L C01E H01M 109.5 . . ?
F00F C01F S002 111.3(3) . . ?
F00T C01F S002 111.7(3) . . ?
F00T C01F F00F 109.1(5) . . ?
F00T C01F F00U 105.8(4) . . ?
F00U C01F S002 111.7(4) . . ?
F00U C01F F00F 106.9(4) . . ?
O007 C01G H01N 109.5 . . ?
O007 C01G H01O 109.5 . . ?
O007 C01G H01P 109.5 . . ?
H01N C01G H01O 109.5 . . ?
H01N C01G H01P 109.5 . . ?
H01O C01G H01P 109.5 . . ?

loop_
_geom_bond_atom_site_label_1
_geom_bond_atom_site_label_2
_geom_bond_distance
_geom_bond_site_symmetry_2
_geom_bond_publ_flag
Mn01 N006 2.123(2) . ?
Mn01 N009 2.082(3) . ?
Mn01 N00B 2.050(3) . ?
Mn01 C010 1.814(4) . ?
Mn01 C015 1.820(3) . ?
Mn01 C016 1.806(3) . ?
S002 O00A 1.428(3) . ?
S002 O00G 1.415(3) . ?
S002 O00L 1.425(4) . ?
S002 C01F 1.812(5) . ?
O003 C015 1.141(4) . ?
O004 C00N 1.372(4) . ?
O004 C01D 1.431(5) . ?
O005 C016 1.140(4) . ?
N006 C00I 1.347(4) . ?
N006 C00S 1.364(4) . ?
O007 C012 1.334(4) . ?
O007 C01G 1.444(5) . ?
O008 C00W 1.359(4) . ?
O008 C01E 1.426(5) . ?
N009 C00X 1.348(4) . ?
N009 C018 1.352(4) . ?
N00B C00O 1.434(4) . ?
N00B C017 1.282(4) . ?
O00C C010 1.144(5) . ?
O00D C012 1.193(5) . ?
C00E C00H 1.388(4) . ?
C00E C00I 1.489(4) . ?
C00E C00J 1.392(4) . ?
F00F C01F 1.334(5) . ?
C00H H00H 0.9500 . ?
C00H C00Q 1.388(4) . ?
C00I C011 1.398(4) . ?
C00J H00J 0.9500 . ?
C00J C014 1.387(5) . ?
C00K H00K 0.9500 . ?
C00K C00M 1.382(5) . ?
C00K C011 1.373(5) . ?
C00M H00M 0.9500 . ?
C00M C00S 1.381(4) . ?
C00N C00W 1.409(5) . ?
C00N C01B 1.371(5) . ?
C00O C00R 1.400(4) . ?
C00O C00Z 1.385(5) . ?
N00P C00Y 1.351(4) . ?
N00P C01A 1.451(5) . ?
N00P C01C 1.452(6) . ?
C00Q C012 1.486(5) . ?
C00Q C013 1.389(5) . ?
C00R H00R 0.9500 . ?
C00R C00W 1.379(5) . ?
C00S C017 1.455(4) . ?
F00T C01F 1.315(6) . ?
F00U C01F 1.325(6) . ?
C00V H00V 0.9500 . ?
C00V C00X 1.363(5) . ?
C00V C00Y 1.419(5) . ?
C00X H00X 0.9500 . ?
C00Y C019 1.406(5) . ?
C00Z H00Z 0.9500 . ?
C00Z C01B 1.396(5) . ?
C011 H011 0.9500 . ?
C013 H013 0.9500 . ?
C013 C014 1.385(5) . ?
C014 H014 0.9500 . ?
C017 H017 0.9500 . ?
C018 H018 0.9500 . ?
C018 C019 1.368(5) . ?
C019 H019 0.9500 . ?
C01A H01A 0.9800 . ?
C01A H01B 0.9800 . ?
C01A H01C 0.9800 . ?
C01B H01D 0.9500 . ?
C01C H01E 0.9800 . ?
C01C H01F 0.9800 . ?
C01C H01G 0.9800 . ?
C01D H01H 0.9800 . ?
C01D H01I 0.9800 . ?
C01D H01J 0.9800 . ?
C01E H01K 0.9800 . ?
C01E H01L 0.9800 . ?
C01E H01M 0.9800 . ?
C01G H01N 0.9800 . ?
C01G H01O 0.9800 . ?
C01G H01P 0.9800 . ?

loop_
_geom_torsion_atom_site_label_1
_geom_torsion_atom_site_label_2
_geom_torsion_atom_site_label_3
_geom_torsion_atom_site_label_4
_geom_torsion
_geom_torsion_site_symmetry_1
_geom_torsion_site_symmetry_2
_geom_torsion_site_symmetry_3
_geom_torsion_site_symmetry_4
_geom_torsion_publ_flag
Mn01 N006 C00I C00E -10.3(4) . . . . ?
Mn01 N006 C00I C011 170.2(2) . . . . ?
Mn01 N006 C00S C00M -172.2(3) . . . . ?
Mn01 N006 C00S C017 8.7(3) . . . . ?
Mn01 N009 C00X C00V 171.4(3) . . . . ?
Mn01 N009 C018 C019 -172.1(3) . . . . ?
Mn01 N00B C00O C00R 50.5(4) . . . . ?
Mn01 N00B C00O C00Z -127.8(3) . . . . ?
Mn01 N00B C017 C00S -6.6(4) . . . . ?
O004 C00N C00W O008 -1.4(4) . . . . ?
O004 C00N C00W C00R 177.9(3) . . . . ?
O004 C00N C01B C00Z -178.6(3) . . . . ?
N006 C00I C011 C00K 1.0(5) . . . . ?
N006 C00S C017 N00B -1.8(4) . . . . ?
N009 C018 C019 C00Y 1.0(6) . . . . ?
O00A S002 C01F F00F -177.1(4) . . . . ?
O00A S002 C01F F00T 60.6(5) . . . . ?
O00A S002 C01F F00U -57.7(4) . . . . ?
N00B C00O C00R C00W -178.5(3) . . . . ?
N00B C00O C00Z C01B 177.6(3) . . . . ?
C00E C00H C00Q C012 -175.0(3) . . . . ?
C00E C00H C00Q C013 2.7(5) . . . . ?
C00E C00I C011 C00K -178.5(3) . . . . ?
C00E C00J C014 C013 0.2(5) . . . . ?
O00G S002 C01F F00F 62.9(5) . . . . ?
O00G S002 C01F F00T -59.4(5) . . . . ?
O00G S002 C01F F00U -177.7(4) . . . . ?
C00H C00E C00I N006 -59.6(4) . . . . ?
C00H C00E C00I C011 119.9(3) . . . . ?
C00H C00E C00J C014 3.1(5) . . . . ?
C00H C00Q C012 O007 157.8(3) . . . . ?
C00H C00Q C012 O00D -21.9(6) . . . . ?
C00H C00Q C013 C014 0.7(5) . . . . ?
C00I N006 C00S C00M 2.1(4) . . . . ?
C00I N006 C00S C017 -177.0(3) . . . . ?
C00I C00E C00H C00Q 178.4(3) . . . . ?
C00I C00E C00J C014 -179.7(3) . . . . ?
C00J C00E C00H C00Q -4.5(4) . . . . ?
C00J C00E C00I N006 123.3(3) . . . . ?
C00J C00E C00I C011 -57.2(4) . . . . ?
C00K C00M C00S N006 0.2(5) . . . . ?
C00K C00M C00S C017 179.2(3) . . . . ?
O00L S002 C01F F00F -57.1(5) . . . . ?
O00L S002 C01F F00T -179.4(4) . . . . ?
O00L S002 C01F F00U 62.3(4) . . . . ?
C00M C00K C011 C00I 1.4(5) . . . . ?
C00M C00S C017 N00B 179.1(3) . . . . ?
C00O N00B C017 C00S 179.0(3) . . . . ?
C00O C00R C00W O008 180.0(3) . . . . ?
C00O C00R C00W C00N 0.7(5) . . . . ?
C00O C00Z C01B C00N 1.0(5) . . . . ?
N00P C00Y C019 C018 173.2(3) . . . . ?
C00Q C013 C014 C00J -2.1(5) . . . . ?
C00R C00O C00Z C01B -0.7(5) . . . . ?
C00S N006 C00I C00E 176.8(3) . . . . ?
C00S N006 C00I C011 -2.7(4) . . . . ?
C00V C00Y C019 C018 -5.6(5) . . . . ?
C00W C00N C01B C00Z -0.5(5) . . . . ?
C00X N009 C018 C019 4.3(5) . . . . ?
C00X C00V C00Y N00P -173.8(3) . . . . ?
C00X C00V C00Y C019 5.0(5) . . . . ?
C00Y C00V C00X N009 0.3(5) . . . . ?
C00Z C00O C00R C00W -0.1(5) . . . . ?
C011 C00K C00M C00S -2.0(5) . . . . ?
C012 C00Q C013 C014 178.3(3) . . . . ?
C013 C00Q C012 O007 -19.9(5) . . . . ?
C013 C00Q C012 O00D 160.4(4) . . . . ?
C017 N00B C00O C00R -135.8(3) . . . . ?
C017 N00B C00O C00Z 45.9(4) . . . . ?
C018 N009 C00X C00V -4.9(5) . . . . ?
C01A N00P C00Y C00V 179.5(4) . . . . ?
C01A N00P C00Y C019 0.7(6) . . . . ?
C01B C00N C00W O008 -179.8(3) . . . . ?
C01B C00N C00W C00R -0.4(5) . . . . ?
C01C N00P C00Y C00V 7.4(5) . . . . ?
C01C N00P C00Y C019 -171.3(4) . . . . ?
C01D O004 C00N C00W -175.6(3) . . . . ?
C01D O004 C00N C01B 2.6(5) . . . . ?
C01E O008 C00W C00N 174.4(3) . . . . ?
C01E O008 C00W C00R -4.9(5) . . . . ?
C01G O007 C012 O00D 4.4(6) . . . . ?
C01G O007 C012 C00Q -175.2(4) . . . . ?
